data_1503004
loop_
_publ_author_name
'Arunachalam, M.'
'Ahamed, B. Nisar'
'Ghosh, Pradyut'

_publ_section_title
;
 Binding of ammonium hexafluorophosphate and cation-induced isolation of
 unusual conformers of a hexapodal receptor.
;
_journal_issue 12
_journal_name_full 'Organic letters'
_journal_page_first 2742
_journal_page_last 2745
_journal_paper_doi 10.1021/ol100842q
_journal_volume 12
_journal_year 2010
_chemical_formula_sum 'C30 H34 F6 N13 O P'
_chemical_formula_weight 737.67
_chemical_name_systematic
; 
 ? 
;
_space_group_IT_number 2
_symmetry_cell_setting triclinic
_symmetry_space_group_name_Hall '-P 1'
_symmetry_space_group_name_H-M 'P -1'
_atom_sites_solution_hydrogens geom
_atom_sites_solution_primary direct
_atom_sites_solution_secondary difmap
_audit_creation_method SHELXL-97
_cell_angle_alpha 66.395(4)
_cell_angle_beta 83.470(4)
_cell_angle_gamma 67.558(4)
_cell_formula_units_Z 2
_cell_length_a 12.684(4)
_cell_length_b 12.990(4)
_cell_length_c 13.048(4)
_cell_measurement_reflns_used 1904
_cell_measurement_temperature 120(2)
_cell_measurement_theta_max 20.10
_cell_measurement_theta_min 2.49
_cell_volume 1818.8(10)
_computing_cell_refinement 'Bruker SMART'
_computing_data_collection 'Bruker SMART'
_computing_data_reduction 'Bruker SAINT'
_computing_molecular_graphics 'Bruker SHELXTL'
_computing_publication_material 'Mercury 2.2'
_computing_structure_refinement 'SHELXL-97 (Sheldrick, 1997)'
_computing_structure_solution 'SHELXS-97 (Sheldrick, 1990)'
_diffrn_ambient_temperature 120(2)
_diffrn_detector_area_resol_mean 3
_diffrn_measured_fraction_theta_full 0.998
_diffrn_measured_fraction_theta_max 0.998
_diffrn_measurement_device_type 'CCD area detector'
_diffrn_measurement_method 'omega scan'
_diffrn_radiation_monochromator graphite
_diffrn_radiation_source 'fine-focus sealed tube'
_diffrn_radiation_type MoK\a
_diffrn_radiation_wavelength 0.71073
_diffrn_reflns_av_R_equivalents 0.0407
_diffrn_reflns_av_sigmaI/netI 0.0437
_diffrn_reflns_limit_h_max 12
_diffrn_reflns_limit_h_min -12
_diffrn_reflns_limit_k_max 12
_diffrn_reflns_limit_k_min -12
_diffrn_reflns_limit_l_max 12
_diffrn_reflns_limit_l_min -12
_diffrn_reflns_number 11273
_diffrn_reflns_theta_full 20.36
_diffrn_reflns_theta_max 20.36
_diffrn_reflns_theta_min 1.71
_exptl_absorpt_coefficient_mu 0.151
_exptl_absorpt_correction_T_max 0.9851
_exptl_absorpt_correction_T_min 0.9561
_exptl_absorpt_correction_type multi-scan
_exptl_absorpt_process_details Sadabs
_exptl_crystal_colour Colourless
_exptl_crystal_density_diffrn 1.347
_exptl_crystal_density_method 'not measured'
_exptl_crystal_description Needle
_exptl_crystal_F_000 764
_exptl_crystal_size_max 0.30
_exptl_crystal_size_mid 0.12
_exptl_crystal_size_min 0.10
_refine_diff_density_max 0.353
_refine_diff_density_min -0.226
_refine_diff_density_rms 0.042
_refine_ls_extinction_method none
_refine_ls_goodness_of_fit_ref 1.010
_refine_ls_hydrogen_treatment mixed
_refine_ls_matrix_type full
_refine_ls_number_parameters 479
_refine_ls_number_reflns 3575
_refine_ls_number_restraints 4
_refine_ls_restrained_S_all 1.009
_refine_ls_R_factor_all 0.0627
_refine_ls_R_factor_gt 0.0487
_refine_ls_shift/su_max 0.000
_refine_ls_shift/su_mean 0.000
_refine_ls_structure_factor_coef Fsqd
_refine_ls_weighting_details 'calc w=1/[\s^2^(Fo^2^)+(0.1086P)^2^+0.0000P] where P=(Fo^2^+2Fc^2^)/3'
_refine_ls_weighting_scheme calc
_refine_ls_wR_factor_gt 0.1448
_refine_ls_wR_factor_ref 0.1571
_reflns_number_gt 2707
_reflns_number_total 3575
_reflns_threshold_expression >2sigma(I)
_cod_data_source_file ol100842q_si_002.cif
_cod_data_source_block hexapf6_0m
_cod_depositor_comments
;
The following automatic conversions were performed:

'_symmetry_cell_setting' value 'Triclinic' changed to 'triclinic'
according to /home/saulius/struct/CIF-dictionaries/cif_core.dic
dictionary named 'cif_core.dic' version 2.4.2 from
2011-04-26.

'_exptl_absorpt_correction_type' value 'Multi-Scan'
changed to 'multi-scan' according to
/home/saulius/struct/CIF-dictionaries/cif_core.dic dictionary named
'cif_core.dic' version 2.4.2 from 2011-04-26.

Automatic conversion script
Id: cif_fix_values 1715 2011-07-08 13:25:40Z adriana 
;
_cod_original_sg_symbol_H-M P-1
_cod_database_code 1503004

loop_
_symmetry_equiv_pos_as_xyz
'x, y, z'
'-x, -y, -z'

loop_
_atom_site_label
_atom_site_type_symbol
_atom_site_fract_x
_atom_site_fract_y
_atom_site_fract_z
_atom_site_U_iso_or_equiv
_atom_site_adp_type
_atom_site_occupancy
_atom_site_symmetry_multiplicity
_atom_site_calc_flag
_atom_site_refinement_flags
N1 N 0.0375(3) 0.1713(4) 0.1925(3) 0.0456(9) Uani 1 1 d D
H1A H -0.032(3) 0.186(8) 0.215(7) 0.23(4) Uiso 1 1 d D
H1B H 0.067(3) 0.0932(19) 0.219(3) 0.073(16) Uiso 1 1 d D
H1C H 0.034(3) 0.194(4) 0.1196(18) 0.064(15) Uiso 1 1 d D
H1D H 0.077(4) 0.201(5) 0.213(4) 0.11(2) Uiso 1 1 d D
O2A O 0.469(2) 0.5308(11) 0.267(2) 0.123(5) Uani 0.64 1 d P
O2B O 0.459(4) 0.583(3) 0.241(4) 0.123(5) Uani 0.36 1 d P
N3 N 0.8232(3) 0.1550(3) 0.2933(3) 0.0445(8) Uani 1 1 d .
C4 C 0.7875(4) 0.0867(4) 0.2639(3) 0.0534(11) Uani 1 1 d .
H4 H 0.8320 0.0358 0.2288 0.064 Uiso 1 1 calc R
C5 C 0.6765(4) 0.1005(4) 0.2918(4) 0.0630(13) Uani 1 1 d .
H5 H 0.6333 0.0618 0.2802 0.076 Uiso 1 1 calc R
C6 C 0.6435(4) 0.1820(4) 0.3396(3) 0.0538(12) Uani 1 1 d .
H6 H 0.5724 0.2108 0.3677 0.065 Uiso 1 1 calc R
N7 N 0.7329(3) 0.2139(3) 0.3390(2) 0.0358(8) Uani 1 1 d .
C8 C 0.7399(3) 0.2962(3) 0.3861(3) 0.0415(10) Uani 1 1 d .
H8A H 0.7391 0.2595 0.4671 0.050 Uiso 1 1 calc R
H8B H 0.6732 0.3705 0.3601 0.050 Uiso 1 1 calc R
C9 C 0.8469(3) 0.3263(3) 0.3539(3) 0.0305(9) Uani 1 1 d .
C10 C 0.8484(3) 0.4218(3) 0.2541(3) 0.0318(9) Uani 1 1 d .
C11 C 0.7428(3) 0.4957(3) 0.1742(3) 0.0416(10) Uani 1 1 d .
H11A H 0.6751 0.5094 0.2174 0.050 Uiso 1 1 calc R
H11B H 0.7463 0.5738 0.1266 0.050 Uiso 1 1 calc R
N12 N 0.7340(3) 0.4354(3) 0.1048(2) 0.0383(8) Uani 1 1 d .
C13 C 0.6425(3) 0.4177(4) 0.0836(3) 0.0526(12) Uani 1 1 d .
H13 H 0.5705 0.4419 0.1117 0.063 Uiso 1 1 calc R
C14 C 0.6746(4) 0.3581(4) 0.0136(4) 0.0582(12) Uani 1 1 d .
H14 H 0.6302 0.3320 -0.0151 0.070 Uiso 1 1 calc R
C15 C 0.7877(4) 0.3445(4) -0.0059(3) 0.0522(11) Uani 1 1 d .
H15 H 0.8322 0.3067 -0.0517 0.063 Uiso 1 1 calc R
N16 N 0.8253(3) 0.3921(3) 0.0491(3) 0.0446(8) Uani 1 1 d .
C17 C 0.9461(3) 0.4500(3) 0.2271(3) 0.0314(9) Uani 1 1 d .
C18 C 0.9500(3) 0.5529(3) 0.1193(3) 0.0380(10) Uani 1 1 d .
H18A H 1.0270 0.5333 0.0931 0.046 Uiso 1 1 calc R
H18B H 0.8998 0.5625 0.0626 0.046 Uiso 1 1 calc R
N19 N 0.9148(3) 0.6670(3) 0.1349(3) 0.0390(8) Uani 1 1 d .
C20 C 0.8725(4) 0.6911(4) 0.2239(4) 0.0614(13) Uani 1 1 d .
H20 H 0.8591 0.6365 0.2914 0.074 Uiso 1 1 calc R
C21 C 0.8521(4) 0.8086(4) 0.1999(4) 0.0737(15) Uani 1 1 d .
H21 H 0.8227 0.8512 0.2460 0.088 Uiso 1 1 calc R
C22 C 0.8845(4) 0.8499(4) 0.0930(4) 0.0666(13) Uani 1 1 d .
H22 H 0.8807 0.9289 0.0538 0.080 Uiso 1 1 calc R
N23 N 0.9220(3) 0.7660(3) 0.0505(3) 0.0578(10) Uani 1 1 d .
C24 C 1.0425(3) 0.3830(3) 0.3016(3) 0.0340(9) Uani 1 1 d .
C25 C 1.1471(3) 0.4185(4) 0.2741(3) 0.0447(10) Uani 1 1 d .
H25A H 1.1225 0.5049 0.2310 0.054 Uiso 1 1 calc R
H25B H 1.1843 0.4009 0.3433 0.054 Uiso 1 1 calc R
N26 N 1.2294(3) 0.3557(3) 0.2111(2) 0.0419(8) Uani 1 1 d .
C27 C 1.3360(4) 0.3537(4) 0.1888(4) 0.0590(12) Uani 1 1 d .
H27 H 1.3726 0.3899 0.2136 0.071 Uiso 1 1 calc R
C28 C 1.3805(4) 0.2895(4) 0.1237(4) 0.0627(13) Uani 1 1 d .
H28 H 1.4531 0.2722 0.0954 0.075 Uiso 1 1 calc R
C29 C 1.2951(4) 0.2555(4) 0.1087(3) 0.0581(12) Uani 1 1 d .
H29 H 1.3018 0.2103 0.0666 0.070 Uiso 1 1 calc R
N30 N 1.2019(3) 0.2948(3) 0.1614(3) 0.0488(9) Uani 1 1 d .
C31 C 1.0426(3) 0.2848(3) 0.3986(3) 0.0323(9) Uani 1 1 d .
C32 C 1.1498(3) 0.2080(3) 0.4760(3) 0.0466(11) Uani 1 1 d .
H32A H 1.1837 0.2606 0.4827 0.056 Uiso 1 1 calc R
H32B H 1.1286 0.1647 0.5499 0.056 Uiso 1 1 calc R
N33 N 1.2337(3) 0.1217(3) 0.4351(2) 0.0385(8) Uani 1 1 d .
C34 C 1.3454(3) 0.0996(4) 0.4255(3) 0.0508(11) Uani 1 1 d .
H34 H 1.3852 0.1385 0.4421 0.061 Uiso 1 1 calc R
C35 C 1.3898(4) 0.0094(4) 0.3869(4) 0.0566(12) Uani 1 1 d .
H35 H 1.4654 -0.0255 0.3712 0.068 Uiso 1 1 calc R
C36 C 1.2987(4) -0.0193(4) 0.3759(3) 0.0518(11) Uani 1 1 d .
H36 H 1.3043 -0.0792 0.3513 0.062 Uiso 1 1 calc R
N37 N 1.2012(3) 0.0495(3) 0.4049(3) 0.0478(9) Uani 1 1 d .
C38 C 0.9452(3) 0.2556(3) 0.4241(3) 0.0319(9) Uani 1 1 d .
C39 C 0.9440(3) 0.1468(3) 0.5294(3) 0.0386(10) Uani 1 1 d .
H39A H 0.8951 0.1116 0.5148 0.046 Uiso 1 1 calc R
H39B H 1.0206 0.0860 0.5477 0.046 Uiso 1 1 calc R
N40 N 0.9027(2) 0.1814(3) 0.6246(2) 0.0381(8) Uani 1 1 d .
C41 C 0.8519(4) 0.2908(4) 0.6274(4) 0.0559(12) Uani 1 1 d .
H41 H 0.8422 0.3639 0.5675 0.067 Uiso 1 1 calc R
C42 C 0.8171(4) 0.2774(4) 0.7319(4) 0.0645(13) Uani 1 1 d .
H42 H 0.7798 0.3377 0.7590 0.077 Uiso 1 1 calc R
C43 C 0.8484(4) 0.1564(5) 0.7887(4) 0.0681(14) Uani 1 1 d .
H43 H 0.8350 0.1203 0.8638 0.082 Uiso 1 1 calc R
N44 N 0.9005(3) 0.0950(3) 0.7250(3) 0.0572(10) Uani 1 1 d .
P45 P 0.62388(10) 0.64719(11) 0.44296(11) 0.0627(4) Uani 1 1 d .
F46 F 0.6454(3) 0.6361(3) 0.3260(3) 0.1272(13) Uani 1 1 d .
F47 F 0.6365(2) 0.7753(2) 0.3861(3) 0.0985(10) Uani 1 1 d .
F48 F 0.4923(2) 0.7064(3) 0.4185(3) 0.1201(12) Uani 1 1 d .
F49 F 0.6084(3) 0.6620(4) 0.5577(3) 0.1285(13) Uani 1 1 d .
F50 F 0.6172(3) 0.5186(3) 0.4971(3) 0.1235(13) Uani 1 1 d .
F51 F 0.7595(2) 0.5890(2) 0.4694(2) 0.0908(9) Uani 1 1 d .

loop_
_atom_site_aniso_label
_atom_site_aniso_U_11
_atom_site_aniso_U_22
_atom_site_aniso_U_33
_atom_site_aniso_U_23
_atom_site_aniso_U_13
_atom_site_aniso_U_12
N1 0.054(3) 0.042(3) 0.038(3) -0.013(2) 0.002(2) -0.018(2)
O2A 0.095(6) 0.136(14) 0.127(12) -0.060(12) 0.011(7) -0.023(12)
O2B 0.095(6) 0.136(14) 0.127(12) -0.060(12) 0.011(7) -0.023(12)
N3 0.046(2) 0.043(2) 0.053(2) -0.0238(18) 0.0058(17) -0.0206(18)
C4 0.068(3) 0.052(3) 0.050(3) -0.023(2) 0.007(2) -0.030(2)
C5 0.084(4) 0.071(3) 0.056(3) -0.024(3) 0.002(3) -0.053(3)
C6 0.043(3) 0.066(3) 0.056(3) -0.015(3) 0.003(2) -0.034(2)
N7 0.037(2) 0.0395(19) 0.0320(19) -0.0098(16) 0.0014(15) -0.0194(17)
C8 0.040(2) 0.039(2) 0.046(3) -0.016(2) 0.0092(19) -0.0180(19)
C9 0.031(2) 0.030(2) 0.032(2) -0.014(2) 0.0039(19) -0.0113(19)
C10 0.036(2) 0.031(2) 0.031(2) -0.015(2) 0.0003(18) -0.0105(19)
C11 0.039(2) 0.042(2) 0.039(2) -0.014(2) -0.0010(19) -0.011(2)
N12 0.038(2) 0.0413(19) 0.0320(19) -0.0091(16) -0.0029(16) -0.0158(16)
C13 0.042(3) 0.059(3) 0.054(3) -0.011(3) -0.009(2) -0.025(2)
C14 0.072(4) 0.064(3) 0.049(3) -0.016(3) -0.011(2) -0.039(3)
C15 0.070(3) 0.058(3) 0.035(3) -0.019(2) 0.000(2) -0.029(2)
N16 0.048(2) 0.053(2) 0.037(2) -0.0195(18) 0.0045(17) -0.0218(18)
C17 0.043(2) 0.026(2) 0.026(2) -0.0092(18) -0.0011(19) -0.0131(19)
C18 0.044(2) 0.034(2) 0.036(2) -0.013(2) 0.0056(18) -0.0157(19)
N19 0.053(2) 0.0275(19) 0.033(2) -0.0073(18) 0.0038(16) -0.0160(16)
C20 0.097(4) 0.048(3) 0.040(3) -0.018(2) 0.022(3) -0.032(3)
C21 0.119(4) 0.047(3) 0.063(4) -0.032(3) 0.029(3) -0.034(3)
C22 0.096(4) 0.031(3) 0.069(4) -0.016(3) 0.015(3) -0.025(3)
N23 0.085(3) 0.038(2) 0.039(2) -0.005(2) 0.0137(19) -0.025(2)
C24 0.041(2) 0.035(2) 0.034(2) -0.018(2) 0.005(2) -0.017(2)
C25 0.043(2) 0.047(2) 0.048(3) -0.017(2) 0.003(2) -0.023(2)
N26 0.038(2) 0.043(2) 0.038(2) -0.0068(17) -0.0004(16) -0.0175(17)
C27 0.039(3) 0.063(3) 0.068(3) -0.011(3) 0.002(2) -0.028(2)
C28 0.041(3) 0.063(3) 0.066(3) -0.011(3) 0.013(2) -0.018(2)
C29 0.059(3) 0.051(3) 0.051(3) -0.017(2) 0.011(2) -0.012(2)
N30 0.042(2) 0.051(2) 0.050(2) -0.0174(19) 0.0048(18) -0.0172(18)
C31 0.039(2) 0.029(2) 0.031(2) -0.013(2) -0.0005(19) -0.0130(19)
C32 0.046(3) 0.043(2) 0.046(3) -0.007(2) -0.015(2) -0.016(2)
N33 0.036(2) 0.0308(19) 0.043(2) -0.0095(16) -0.0057(15) -0.0096(16)
C34 0.038(3) 0.046(3) 0.057(3) -0.007(2) -0.008(2) -0.014(2)
C35 0.034(3) 0.055(3) 0.059(3) -0.005(2) 0.001(2) -0.011(2)
C36 0.051(3) 0.035(2) 0.055(3) -0.012(2) 0.000(2) -0.007(2)
N37 0.045(2) 0.041(2) 0.054(2) -0.0142(18) -0.0021(17) -0.0160(19)
C38 0.043(3) 0.025(2) 0.027(2) -0.0094(18) 0.0021(19) -0.0131(19)
C39 0.048(2) 0.033(2) 0.033(2) -0.012(2) 0.0063(19) -0.0149(19)
N40 0.051(2) 0.031(2) 0.026(2) -0.0045(17) 0.0037(15) -0.0158(17)
C41 0.082(3) 0.028(3) 0.042(3) -0.008(2) -0.002(2) -0.008(2)
C42 0.087(4) 0.060(4) 0.037(3) -0.026(3) 0.006(2) -0.011(3)
C43 0.104(4) 0.062(4) 0.032(3) -0.016(3) 0.017(3) -0.031(3)
N44 0.083(3) 0.042(2) 0.040(2) -0.011(2) 0.0119(19) -0.025(2)
P45 0.0571(9) 0.0588(9) 0.0800(10) -0.0422(8) 0.0041(7) -0.0137(7)
F46 0.135(3) 0.171(3) 0.118(3) -0.102(3) 0.013(2) -0.052(2)
F47 0.104(2) 0.0641(19) 0.122(3) -0.0348(18) 0.0083(18) -0.0268(16)
F48 0.0544(19) 0.105(2) 0.199(4) -0.074(2) -0.0059(19) -0.0087(16)
F49 0.146(3) 0.191(4) 0.101(3) -0.096(3) 0.043(2) -0.086(3)
F50 0.107(2) 0.068(2) 0.194(4) -0.037(2) 0.000(2) -0.0431(18)
F51 0.0616(18) 0.085(2) 0.113(2) -0.0295(18) -0.0092(16) -0.0198(15)

loop_
_atom_type_symbol
_atom_type_description
_atom_type_scat_dispersion_real
_atom_type_scat_dispersion_imag
_atom_type_scat_source
C C 0.0033 0.0016 'International Tables Vol C Tables 4.2.6.8 and 6.1.1.4'
H H 0.0000 0.0000 'International Tables Vol C Tables 4.2.6.8 and 6.1.1.4'
N N 0.0061 0.0033 'International Tables Vol C Tables 4.2.6.8 and 6.1.1.4'
O O 0.0106 0.0060 'International Tables Vol C Tables 4.2.6.8 and 6.1.1.4'
F F 0.0171 0.0103 'International Tables Vol C Tables 4.2.6.8 and 6.1.1.4'
P P 0.1023 0.0942 'International Tables Vol C Tables 4.2.6.8 and 6.1.1.4'

loop_
_geom_angle_atom_site_label_1
_geom_angle_atom_site_label_2
_geom_angle_atom_site_label_3
_geom_angle
H1A N1 H1B 103(7)
H1A N1 H1C 108(6)
H1B N1 H1C 106(4)
H1A N1 H1D 116(7)
H1B N1 H1D 111(5)
H1C N1 H1D 112(5)
C4 N3 N7 104.5(3)
N3 C4 C5 111.6(4)
N3 C4 H4 124.2
C5 C4 H4 124.2
C6 C5 C4 105.3(4)
C6 C5 H5 127.3
C4 C5 H5 127.3
N7 C6 C5 107.1(4)
N7 C6 H6 126.5
C5 C6 H6 126.5
N3 N7 C6 111.5(3)
N3 N7 C8 121.1(3)
C6 N7 C8 127.3(3)
N7 C8 C9 112.6(3)
N7 C8 H8A 109.1
C9 C8 H8A 109.1
N7 C8 H8B 109.1
C9 C8 H8B 109.1
H8A C8 H8B 107.8
C38 C9 C10 119.9(3)
C38 C9 C8 119.3(3)
C10 C9 C8 120.8(3)
C17 C10 C9 120.1(3)
C17 C10 C11 119.7(3)
C9 C10 C11 120.2(3)
N12 C11 C10 112.0(3)
N12 C11 H11A 109.2
C10 C11 H11A 109.2
N12 C11 H11B 109.2
C10 C11 H11B 109.2
H11A C11 H11B 107.9
C13 N12 N16 111.9(3)
C13 N12 C11 128.4(3)
N16 N12 C11 119.6(3)
N12 C13 C14 107.4(4)
N12 C13 H13 126.3
C14 C13 H13 126.3
C13 C14 C15 104.9(4)
C13 C14 H14 127.5
C15 C14 H14 127.5
N16 C15 C14 111.9(4)
N16 C15 H15 124.0
C14 C15 H15 124.0
C15 N16 N12 103.9(3)
C10 C17 C24 119.6(3)
C10 C17 C18 121.1(3)
C24 C17 C18 119.3(3)
N19 C18 C17 111.7(3)
N19 C18 H18A 109.3
C17 C18 H18A 109.3
N19 C18 H18B 109.3
C17 C18 H18B 109.3
H18A C18 H18B 107.9
C20 N19 N23 111.0(3)
C20 N19 C18 129.0(3)
N23 N19 C18 119.9(3)
N19 C20 C21 108.4(4)
N19 C20 H20 125.8
C21 C20 H20 125.8
C20 C21 C22 104.0(4)
C20 C21 H21 128.0
C22 C21 H21 128.0
N23 C22 C21 112.9(4)
N23 C22 H22 123.6
C21 C22 H22 123.6
C22 N23 N19 103.7(3)
C31 C24 C17 120.3(3)
C31 C24 C25 120.5(3)
C17 C24 C25 119.2(3)
N26 C25 C24 113.1(3)
N26 C25 H25A 109.0
C24 C25 H25A 109.0
N26 C25 H25B 109.0
C24 C25 H25B 109.0
H25A C25 H25B 107.8
C27 N26 N30 111.1(3)
C27 N26 C25 127.2(4)
N30 N26 C25 121.6(3)
N26 C27 C28 107.7(4)
N26 C27 H27 126.1
C28 C27 H27 126.1
C27 C28 C29 104.9(4)
C27 C28 H28 127.5
C29 C28 H28 127.5
N30 C29 C28 112.1(4)
N30 C29 H29 123.9
C28 C29 H29 123.9
C29 N30 N26 104.1(3)
C24 C31 C38 119.8(3)
C24 C31 C32 120.1(3)
C38 C31 C32 120.1(3)
N33 C32 C31 112.2(3)
N33 C32 H32A 109.2
C31 C32 H32A 109.2
N33 C32 H32B 109.2
C31 C32 H32B 109.2
H32A C32 H32B 107.9
C34 N33 N37 112.5(3)
C34 N33 C32 127.8(3)
N37 N33 C32 119.6(3)
N33 C34 C35 107.0(4)
N33 C34 H34 126.5
C35 C34 H34 126.5
C34 C35 C36 105.3(4)
C34 C35 H35 127.4
C36 C35 H35 127.4
N37 C36 C35 111.8(4)
N37 C36 H36 124.1
C35 C36 H36 124.1
C36 N37 N33 103.4(3)
C31 C38 C9 120.2(3)
C31 C38 C39 120.8(3)
C9 C38 C39 119.1(3)
N40 C39 C38 111.5(3)
N40 C39 H39A 109.3
C38 C39 H39A 109.3
N40 C39 H39B 109.3
C38 C39 H39B 109.3
H39A C39 H39B 108.0
C41 N40 N44 110.7(3)
C41 N40 C39 129.8(3)
N44 N40 C39 119.0(3)
N40 C41 C42 108.2(4)
N40 C41 H41 125.9
C42 C41 H41 125.9
C41 C42 C43 104.7(4)
C41 C42 H42 127.7
C43 C42 H42 127.7
N44 C43 C42 112.4(4)
N44 C43 H43 123.8
C42 C43 H43 123.8
C43 N44 N40 104.0(3)
F48 P45 F50 90.67(18)
F48 P45 F49 90.6(2)
F50 P45 F49 92.5(2)
F48 P45 F46 91.83(19)
F50 P45 F46 90.3(2)
F49 P45 F46 176.3(2)
F48 P45 F47 91.63(17)
F50 P45 F47 177.32(18)
F49 P45 F47 88.87(19)
F46 P45 F47 88.3(2)
F48 P45 F51 178.43(17)
F50 P45 F51 90.48(16)
F49 P45 F51 88.32(17)
F46 P45 F51 89.23(17)
F47 P45 F51 87.24(15)

loop_
_geom_bond_atom_site_label_1
_geom_bond_atom_site_label_2
_geom_bond_distance
N1 H1A 0.87(2)
N1 H1B 0.86(2)
N1 H1C 0.876(19)
N1 H1D 0.86(2)
O2A O2B 0.59(4)
N3 C4 1.326(5)
N3 N7 1.339(4)
C4 C5 1.375(6)
C4 H4 0.9300
C5 C6 1.348(6)
C5 H5 0.9300
C6 N7 1.346(5)
C6 H6 0.9300
N7 C8 1.463(4)
C8 C9 1.522(5)
C8 H8A 0.9700
C8 H8B 0.9700
C9 C38 1.396(5)
C9 C10 1.397(5)
C10 C17 1.393(5)
C10 C11 1.528(5)
C11 N12 1.451(4)
C11 H11A 0.9700
C11 H11B 0.9700
N12 C13 1.343(4)
N12 N16 1.351(4)
C13 C14 1.358(5)
C13 H13 0.9300
C14 C15 1.383(6)
C14 H14 0.9300
C15 N16 1.336(5)
C15 H15 0.9300
C17 C24 1.406(5)
C17 C18 1.515(5)
C18 N19 1.468(4)
C18 H18A 0.9700
C18 H18B 0.9700
N19 C20 1.325(5)
N19 N23 1.344(4)
C20 C21 1.352(5)
C20 H20 0.9300
C21 C22 1.357(6)
C21 H21 0.9300
C22 N23 1.323(5)
C22 H22 0.9300
C24 C31 1.390(5)
C24 C25 1.527(5)
C25 N26 1.457(5)
C25 H25A 0.9700
C25 H25B 0.9700
N26 C27 1.342(5)
N26 N30 1.356(4)
C27 C28 1.354(6)
C27 H27 0.9300
C28 C29 1.375(6)
C28 H28 0.9300
C29 N30 1.329(5)
C29 H29 0.9300
C31 C38 1.394(5)
C31 C32 1.527(5)
C32 N33 1.454(5)
C32 H32A 0.9700
C32 H32B 0.9700
N33 C34 1.336(5)
N33 N37 1.353(4)
C34 C35 1.359(6)
C34 H34 0.9300
C35 C36 1.381(5)
C35 H35 0.9300
C36 N37 1.338(5)
C36 H36 0.9300
C38 C39 1.531(5)
C39 N40 1.462(4)
C39 H39A 0.9700
C39 H39B 0.9700
N40 C41 1.332(5)
N40 N44 1.347(4)
C41 C42 1.348(6)
C41 H41 0.9300
C42 C43 1.355(6)
C42 H42 0.9300
C43 N44 1.328(5)
C43 H43 0.9300
P45 F48 1.557(3)
P45 F50 1.564(3)
P45 F49 1.565(3)
P45 F46 1.574(3)
P45 F47 1.592(3)
P45 F51 1.607(3)

loop_
_geom_hbond_atom_site_label_D
_geom_hbond_atom_site_label_H
_geom_hbond_atom_site_label_A
_geom_hbond_distance_DH
_geom_hbond_distance_HA
_geom_hbond_distance_DA
_geom_hbond_angle_DHA
_geom_hbond_site_symmetry_A
N1 H1B N44 0.86(2) 2.13(2) 2.980(5) 166(4) 2_656
N1 H1C N23 0.876(19) 2.13(2) 2.977(5) 164(4) 2_665
N1 H1D N30 0.86(2) 2.25(4) 2.988(5) 145(5) 1_455
N1 H1D N37 0.86(2) 2.68(5) 3.128(5) 114(4) 1_455
N1 H1A N3 0.87(2) 2.09(4) 2.927(5) 160(9) 1_455
